data_7108725
loop_
_publ_author_name
'Raju Adepu'
'Rajnikanth Sunke'
'Chandana L. T. Meda'
'D. Rambabu'
'G. Rama Krishna'
'C. Malla Reddy'
'Girdhar Singh Deora'
'Kishore V. L. Parsa'
'Manojit Pal'

_publ_section_title
;
 Facile assembly of two 6-membered fused N-heterocyclic rings: a rapid
 access to novel small molecules via Cu-mediated reaction
;
_journal_name_full Chem.Commun.
_journal_page_first 190
_journal_paper_doi 10.1039/c2cc37070k
_journal_volume 49
_journal_year 2013
_chemical_formula_sum 'C21 H18 N2 O4 S'
_chemical_formula_weight 394.44
_chemical_name_systematic
;
?
;
_space_group_IT_number 13
_symmetry_cell_setting monoclinic
_symmetry_space_group_name_Hall '-P 2yc'
_symmetry_space_group_name_H-M 'P 1 2/c 1'
_atom_sites_solution_hydrogens geom
_atom_sites_solution_primary direct
_atom_sites_solution_secondary difmap
_audit_creation_method SHELXL-97
_cell_angle_alpha 90.00
_cell_angle_beta 93.51(3)
_cell_angle_gamma 90.00
_cell_formula_units_Z 4
_cell_length_a 7.090(10)
_cell_length_b 12.017(16)
_cell_length_c 20.97(3)
_cell_measurement_reflns_used 2331
_cell_measurement_temperature 298(2)
_cell_measurement_theta_max 25.31
_cell_measurement_theta_min 2.58
_cell_volume 1783(4)
_computing_cell_refinement 'Bruker SAINT'
_computing_data_collection 'Bruker APEX2'
_computing_data_reduction 'Bruker SAINT'
_computing_molecular_graphics 'Bruker SHELXTL'
_computing_publication_material 'Bruker SHELXTL'
_computing_structure_refinement 'SHELXL-97 (Sheldrick, 2008)'
_computing_structure_solution 'SHELXS-97 (Sheldrick, 2008)'
_diffrn_ambient_temperature 298(2)
_diffrn_measured_fraction_theta_full 1.000
_diffrn_measured_fraction_theta_max 1.000
_diffrn_measurement_device_type 'Bruker APEX-II CCD'
_diffrn_measurement_method '\ f and \ w scans'
_diffrn_radiation_monochromator graphite
_diffrn_radiation_source 'fine-focus sealed tube'
_diffrn_radiation_type MoK\a
_diffrn_radiation_wavelength 0.71073
_diffrn_reflns_av_R_equivalents 0.0708
_diffrn_reflns_av_sigmaI/netI 0.0739
_diffrn_reflns_limit_h_max 9
_diffrn_reflns_limit_h_min -8
_diffrn_reflns_limit_k_max 15
_diffrn_reflns_limit_k_min -12
_diffrn_reflns_limit_l_max 27
_diffrn_reflns_limit_l_min -27
_diffrn_reflns_number 17226
_diffrn_reflns_theta_full 28.00
_diffrn_reflns_theta_max 28.00
_diffrn_reflns_theta_min 1.69
_exptl_absorpt_coefficient_mu 0.214
_exptl_absorpt_correction_T_max 1.000
_exptl_absorpt_correction_T_min 0.999
_exptl_absorpt_correction_type multi-scan
_exptl_absorpt_process_details 'SADABS; BRUKER, 2008'
_exptl_crystal_colour white
_exptl_crystal_density_diffrn 1.469
_exptl_crystal_density_method 'not measured'
_exptl_crystal_description rod
_exptl_crystal_F_000 824
_exptl_crystal_size_max 0.007
_exptl_crystal_size_mid 0.0024
_exptl_crystal_size_min 0.0019
_refine_diff_density_max 0.470
_refine_diff_density_min -0.356
_refine_diff_density_rms 0.089
_refine_ls_extinction_coef 0.0022(8)
_refine_ls_extinction_expression Fc^*^=kFc[1+0.001xFc^2^\l^3^/sin(2\q)]^-1/4^
_refine_ls_extinction_method SHELXL
_refine_ls_goodness_of_fit_ref 1.039
_refine_ls_hydrogen_treatment constr
_refine_ls_matrix_type full
_refine_ls_number_parameters 255
_refine_ls_number_reflns 4329
_refine_ls_number_restraints 0
_refine_ls_restrained_S_all 1.039
_refine_ls_R_factor_all 0.1146
_refine_ls_R_factor_gt 0.0567
_refine_ls_shift/su_max 0.000
_refine_ls_shift/su_mean 0.000
_refine_ls_structure_factor_coef Fsqd
_refine_ls_weighting_details 'calc w=1/[\s^2^(Fo^2^)+(0.0811P)^2^+0.2126P] where P=(Fo^2^+2Fc^2^)/3'
_refine_ls_weighting_scheme calc
_refine_ls_wR_factor_gt 0.1440
_refine_ls_wR_factor_ref 0.1749
_reflns_number_gt 2496
_reflns_number_total 4329
_reflns_threshold_expression >2sigma(I)
_cod_data_source_file c2cc37070k.txt
_cod_data_source_block 10r_a
_cod_original_sg_symbol_H-M 'P2/c '
_cod_database_code 7108725

loop_
_symmetry_equiv_pos_as_xyz
'x, y, z'
'-x, y, -z+1/2'
'-x, -y, -z'
'x, -y, z-1/2'

loop_
_atom_site_label
_atom_site_type_symbol
_atom_site_fract_x
_atom_site_fract_y
_atom_site_fract_z
_atom_site_U_iso_or_equiv
_atom_site_adp_type
_atom_site_occupancy
_atom_site_symmetry_multiplicity
_atom_site_calc_flag
_atom_site_refinement_flags
S1 S 0.30415(10) 0.18518(6) 0.14891(3) 0.0392(2) Uani 1 1 d .
O1 O 0.2812(3) 0.05630(17) 0.49330(9) 0.0559(6) Uani 1 1 d .
O2 O 0.1414(4) 0.21449(18) 0.46381(9) 0.0630(7) Uani 1 1 d .
O3 O 0.2094(3) 0.45132(15) 0.32430(9) 0.0512(6) Uani 1 1 d .
O4 O 0.2865(4) -0.00674(16) 0.20031(9) 0.0580(6) Uani 1 1 d .
N1 N 0.1907(3) 0.26947(17) 0.34560(9) 0.0366(5) Uani 1 1 d .
H1 H 0.1574 0.2881 0.3829 0.044 Uiso 1 1 calc R
N2 N 0.2372(3) 0.12677(16) 0.27306(9) 0.0304(5) Uani 1 1 d .
C1 C 0.3010(5) 0.0963(3) 0.55860(13) 0.0624(10) Uani 1 1 d .
H1A H 0.3575 0.1689 0.5594 0.094 Uiso 1 1 calc R
H1B H 0.3798 0.0461 0.5839 0.094 Uiso 1 1 calc R
H1C H 0.1787 0.1003 0.5758 0.094 Uiso 1 1 calc R
C2 C 0.2021(4) 0.1247(2) 0.44960(12) 0.0408(7) Uani 1 1 d .
C3 C 0.2033(4) 0.0807(2) 0.38389(11) 0.0337(6) Uani 1 1 d .
C4 C 0.2083(4) 0.1587(2) 0.33536(11) 0.0310(6) Uani 1 1 d .
C5 C 0.2192(4) 0.3567(2) 0.30416(12) 0.0357(6) Uani 1 1 d .
C6 C 0.2540(4) 0.3216(2) 0.24020(12) 0.0333(6) Uani 1 1 d .
C7 C 0.2886(4) 0.3895(2) 0.18572(12) 0.0394(7) Uani 1 1 d .
C8 C 0.2990(5) 0.5148(2) 0.18679(15) 0.0575(9) Uani 1 1 d .
H8A H 0.2474 0.5406 0.2259 0.069 Uiso 1 1 calc R
H8B H 0.4311 0.5362 0.1885 0.069 Uiso 1 1 calc R
C9 C 0.1994(6) 0.5748(3) 0.13209(17) 0.0736(11) Uani 1 1 d .
H9A H 0.1988 0.6534 0.1426 0.088 Uiso 1 1 calc R
H9B H 0.0689 0.5501 0.1293 0.088 Uiso 1 1 calc R
C10 C 0.2731(6) 0.5635(3) 0.06713(15) 0.0668(10) Uani 1 1 d .
H10A H 0.4067 0.5816 0.0701 0.080 Uiso 1 1 calc R
H10B H 0.2099 0.6179 0.0392 0.080 Uiso 1 1 calc R
C11 C 0.2598(4) 0.2106(2) 0.22688(11) 0.0316(6) Uani 1 1 d .
C12 C 0.3179(4) 0.3262(2) 0.13371(12) 0.0423(7) Uani 1 1 d .
C13 C 0.2486(6) 0.4496(3) 0.03650(16) 0.0672(10) Uani 1 1 d .
H13A H 0.1173 0.4274 0.0377 0.081 Uiso 1 1 calc R
H13B H 0.2775 0.4550 -0.0080 0.081 Uiso 1 1 calc R
C14 C 0.3718(5) 0.3604(3) 0.06838(14) 0.0592(9) Uani 1 1 d .
H14A H 0.3678 0.2951 0.0411 0.071 Uiso 1 1 calc R
H14B H 0.5013 0.3868 0.0717 0.071 Uiso 1 1 calc R
C15 C 0.2571(4) 0.0139(2) 0.25551(12) 0.0386(7) Uani 1 1 d .
C16 C 0.2382(4) -0.0676(2) 0.30489(12) 0.0382(6) Uani 1 1 d .
C17 C 0.2457(5) -0.1795(2) 0.28710(15) 0.0537(8) Uani 1 1 d .
H17 H 0.2642 -0.1984 0.2449 0.064 Uiso 1 1 calc R
C18 C 0.2260(5) -0.2610(2) 0.33136(17) 0.0609(9) Uani 1 1 d .
H18 H 0.2334 -0.3355 0.3198 0.073 Uiso 1 1 calc R
C19 C 0.1951(5) -0.2321(3) 0.39320(16) 0.0594(9) Uani 1 1 d .
H19 H 0.1773 -0.2880 0.4229 0.071 Uiso 1 1 calc R
C20 C 0.1899(4) -0.1231(2) 0.41235(14) 0.0474(8) Uani 1 1 d .
H20 H 0.1711 -0.1064 0.4548 0.057 Uiso 1 1 calc R
C21 C 0.2127(4) -0.0360(2) 0.36836(12) 0.0354(6) Uani 1 1 d .

loop_
_atom_site_aniso_label
_atom_site_aniso_U_11
_atom_site_aniso_U_22
_atom_site_aniso_U_33
_atom_site_aniso_U_23
_atom_site_aniso_U_13
_atom_site_aniso_U_12
S1 0.0510(5) 0.0367(4) 0.0303(3) 0.0007(3) 0.0046(3) 0.0026(3)
O1 0.0796(17) 0.0542(13) 0.0335(10) 0.0033(9) -0.0004(10) 0.0106(11)
O2 0.103(2) 0.0506(13) 0.0355(11) -0.0044(10) 0.0079(11) 0.0178(13)
O3 0.0756(16) 0.0302(11) 0.0489(12) -0.0043(9) 0.0124(10) 0.0038(10)
O4 0.103(2) 0.0368(11) 0.0348(11) -0.0042(9) 0.0138(11) 0.0048(11)
N1 0.0494(15) 0.0297(11) 0.0314(11) -0.0023(9) 0.0084(10) 0.0024(10)
N2 0.0331(13) 0.0287(11) 0.0293(10) 0.0004(8) 0.0009(8) 0.0013(9)
C1 0.081(3) 0.076(2) 0.0298(15) 0.0011(15) -0.0016(15) 0.0056(19)
C2 0.0504(19) 0.0400(16) 0.0328(14) 0.0032(11) 0.0081(12) -0.0024(13)
C3 0.0380(16) 0.0329(14) 0.0303(13) 0.0012(10) 0.0034(10) 0.0008(11)
C4 0.0321(15) 0.0309(13) 0.0300(12) -0.0031(10) 0.0021(10) 0.0003(10)
C5 0.0395(17) 0.0298(13) 0.0380(14) 0.0018(11) 0.0048(11) 0.0013(11)
C6 0.0343(15) 0.0305(13) 0.0351(13) 0.0021(11) 0.0028(10) 0.0014(11)
C7 0.0444(18) 0.0370(15) 0.0366(14) 0.0063(11) 0.0016(12) -0.0018(12)
C8 0.090(3) 0.0358(16) 0.0468(18) 0.0035(13) 0.0049(16) -0.0003(16)
C9 0.104(3) 0.0426(19) 0.076(2) 0.0133(17) 0.014(2) 0.0106(19)
C10 0.094(3) 0.052(2) 0.055(2) 0.0202(16) 0.0055(18) 0.0018(19)
C11 0.0295(15) 0.0328(13) 0.0321(13) 0.0006(10) -0.0002(10) 0.0003(10)
C12 0.0503(19) 0.0406(16) 0.0362(14) 0.0090(12) 0.0031(12) 0.0007(13)
C13 0.094(3) 0.060(2) 0.0466(18) 0.0150(16) -0.0040(18) 0.0016(19)
C14 0.084(3) 0.056(2) 0.0386(16) 0.0096(14) 0.0105(16) 0.0049(18)
C15 0.0503(19) 0.0304(14) 0.0353(14) -0.0029(11) 0.0029(12) 0.0011(12)
C16 0.0463(18) 0.0296(13) 0.0388(14) 0.0015(11) 0.0039(12) 0.0007(12)
C17 0.077(2) 0.0335(16) 0.0512(17) -0.0022(14) 0.0085(15) 0.0003(15)
C18 0.086(3) 0.0275(15) 0.069(2) 0.0031(14) 0.0078(18) -0.0027(15)
C19 0.077(3) 0.0376(17) 0.063(2) 0.0128(15) 0.0020(18) -0.0082(16)
C20 0.058(2) 0.0403(17) 0.0435(15) 0.0086(13) 0.0040(14) -0.0102(14)
C21 0.0343(16) 0.0338(14) 0.0382(14) 0.0029(11) 0.0030(11) -0.0013(11)

loop_
_atom_type_symbol
_atom_type_description
_atom_type_scat_dispersion_real
_atom_type_scat_dispersion_imag
_atom_type_scat_source
C C 0.0033 0.0016 'International Tables Vol C Tables 4.2.6.8 and 6.1.1.4'
H H 0.0000 0.0000 'International Tables Vol C Tables 4.2.6.8 and 6.1.1.4'
N N 0.0061 0.0033 'International Tables Vol C Tables 4.2.6.8 and 6.1.1.4'
O O 0.0106 0.0060 'International Tables Vol C Tables 4.2.6.8 and 6.1.1.4'
S S 0.1246 0.1234 'International Tables Vol C Tables 4.2.6.8 and 6.1.1.4'

loop_
_geom_angle_atom_site_label_1
_geom_angle_atom_site_label_2
_geom_angle_atom_site_label_3
_geom_angle
C11 S1 C12 90.96(13)
C2 O1 C1 117.3(3)
C4 N1 C5 128.8(2)
C4 N1 H1 115.6
C5 N1 H1 115.6
C4 N2 C11 118.5(2)
C4 N2 C15 122.1(2)
C11 N2 C15 119.2(2)
O1 C1 H1A 109.5
O1 C1 H1B 109.5
H1A C1 H1B 109.5
O1 C1 H1C 109.5
H1A C1 H1C 109.5
H1B C1 H1C 109.5
O2 C2 O1 121.6(3)
O2 C2 C3 125.0(2)
O1 C2 C3 113.3(3)
C4 C3 C21 119.2(2)
C4 C3 C2 116.5(2)
C21 C3 C2 124.2(2)
N1 C4 C3 122.8(2)
N1 C4 N2 116.1(2)
C3 C4 N2 121.1(2)
O3 C5 N1 118.4(3)
O3 C5 C6 127.8(2)
N1 C5 C6 113.7(2)
C11 C6 C7 112.5(2)
C11 C6 C5 119.0(2)
C7 C6 C5 128.4(2)
C12 C7 C6 111.3(3)
C12 C7 C8 124.2(3)
C6 C7 C8 124.4(3)
C9 C8 C7 116.7(3)
C9 C8 H8A 108.1
C7 C8 H8A 108.1
C9 C8 H8B 108.1
C7 C8 H8B 108.1
H8A C8 H8B 107.3
C8 C9 C10 118.7(3)
C8 C9 H9A 107.6
C10 C9 H9A 107.6
C8 C9 H9B 107.6
C10 C9 H9B 107.6
H9A C9 H9B 107.1
C9 C10 C13 115.5(3)
C9 C10 H10A 108.4
C13 C10 H10A 108.4
C9 C10 H10B 108.4
C13 C10 H10B 108.4
H10A C10 H10B 107.5
C6 C11 N2 123.4(2)
C6 C11 S1 112.33(19)
N2 C11 S1 124.2(2)
C7 C12 C14 129.9(3)
C7 C12 S1 112.8(2)
C14 C12 S1 117.1(2)
C14 C13 C10 113.8(3)
C14 C13 H13A 108.8
C10 C13 H13A 108.8
C14 C13 H13B 108.8
C10 C13 H13B 108.8
H13A C13 H13B 107.7
C12 C14 C13 115.1(3)
C12 C14 H14A 108.5
C13 C14 H14A 108.5
C12 C14 H14B 108.5
C13 C14 H14B 108.5
H14A C14 H14B 107.5
O4 C15 N2 118.0(2)
O4 C15 C16 125.2(3)
N2 C15 C16 116.8(2)
C17 C16 C21 121.4(2)
C17 C16 C15 117.1(3)
C21 C16 C15 121.4(2)
C18 C17 C16 120.2(3)
C18 C17 H17 119.9
C16 C17 H17 119.9
C17 C18 C19 119.4(3)
C17 C18 H18 120.3
C19 C18 H18 120.3
C20 C19 C18 121.8(3)
C20 C19 H19 119.1
C18 C19 H19 119.1
C19 C20 C21 120.7(3)
C19 C20 H20 119.6
C21 C20 H20 119.6
C16 C21 C20 116.4(3)
C16 C21 C3 119.1(2)
C20 C21 C3 124.4(3)

loop_
_geom_bond_atom_site_label_1
_geom_bond_atom_site_label_2
_geom_bond_distance
S1 C11 1.712(3)
S1 C12 1.729(4)
O1 C2 1.329(3)
O1 C1 1.450(4)
O2 C2 1.206(4)
O3 C5 1.216(3)
O4 C15 1.214(3)
N1 C4 1.356(4)
N1 C5 1.385(3)
N1 H1 0.8600
N2 C4 1.389(4)
N2 C11 1.414(3)
N2 C15 1.415(4)
C1 H1A 0.9600
C1 H1B 0.9600
C1 H1C 0.9600
C2 C3 1.477(4)
C3 C4 1.385(4)
C3 C21 1.442(4)
C5 C6 1.442(4)
C6 C11 1.364(4)
C6 C7 1.437(4)
C7 C12 1.356(4)
C7 C8 1.508(4)
C8 C9 1.495(5)
C8 H8A 0.9700
C8 H8B 0.9700
C9 C10 1.495(5)
C9 H9A 0.9700
C9 H9B 0.9700
C10 C13 1.517(5)
C10 H10A 0.9700
C10 H10B 0.9700
C12 C14 1.502(4)
C13 C14 1.513(5)
C13 H13A 0.9700
C13 H13B 0.9700
C14 H14A 0.9700
C14 H14B 0.9700
C15 C16 1.438(4)
C16 C17 1.397(4)
C16 C21 1.406(4)
C17 C18 1.362(4)
C17 H17 0.9300
C18 C19 1.373(5)
C18 H18 0.9300
C19 C20 1.371(4)
C19 H19 0.9300
C20 C21 1.411(4)
C20 H20 0.9300
